data_7063353
loop_
_publ_author_name
'Prabu, Selvam'
'Fagnani, Francesco'
'Colombo, Alessia'
'Dragonetti, Claudia'
'Roberto, Dominique'
'Mathivathanan, Logesh'
'Palanisami, Nallasamy'

_publ_section_title
;
 Effect of substitution on second-order nonlinear optical properties of
 ferrocene appended donor--\p--acceptor Y-shaped trifluoromethyl imidazole
 chromophores
;
_journal_issue 33
_journal_name_full 'New Journal of Chemistry'
_journal_page_first 14764
_journal_page_last 14772
_journal_paper_doi 10.1039/D4NJ02079K
_journal_volume 48
_journal_year 2024
_chemical_formula_moiety 'C44 H40 F3 Fe2 N3'
_chemical_formula_sum 'C44 H40 F3 Fe2 N3'
_chemical_formula_weight 779.49
_space_group_crystal_system monoclinic
_space_group_IT_number 14
_space_group_name_Hall '-P 2ybc'
_space_group_name_H-M_alt 'P 1 21/c 1'
_atom_sites_solution_hydrogens geom
_atom_sites_solution_primary dual
_audit_creation_date 2024-06-25
_audit_creation_method
;
Olex2 1.5
(compiled 2024.02.16 svn.r378c4104 for OlexSys, GUI svn.r6928)
;
_audit_update_record
;
2024-07-04 deposited with the CCDC.	2024-07-09 downloaded from the CCDC.
;
_cell_angle_alpha 90
_cell_angle_beta 101.194(5)
_cell_angle_gamma 90
_cell_formula_units_Z 4
_cell_length_a 16.097(2)
_cell_length_b 22.892(4)
_cell_length_c 10.3035(13)
_cell_measurement_reflns_used 2858
_cell_measurement_temperature 296(2)
_cell_measurement_theta_max 38.938
_cell_measurement_theta_min 4.395
_cell_volume 3724.5(9)
_computing_cell_refinement 'APEX2/SAINT (Bruker, 2004)'
_computing_data_collection 'APEX2 (Bruker, 2004)'
_computing_data_reduction 'SAINT/XPREP (Bruker, 2004)'
_computing_molecular_graphics 'Olex2 1.5 (Dolomanov et al., 2009)'
_computing_publication_material 'Olex2 1.5 (Dolomanov et al., 2009)'
_computing_structure_refinement 'SHELXL 2019/3 (Sheldrick, 2015)'
_computing_structure_solution 'SHELXT  (Sheldrick, 2015)'
_diffrn_ambient_temperature 296.15
_diffrn_measured_fraction_theta_full 0.999
_diffrn_measured_fraction_theta_max 0.945
_diffrn_measurement_device_type 'Bruker axs kappa apex2 CCD Diffractometer'
_diffrn_measurement_method '\w and \f scan'
_diffrn_radiation_type MoK\a
_diffrn_radiation_wavelength 0.71073
_diffrn_reflns_av_R_equivalents 0.0853
_diffrn_reflns_av_unetI/netI 0.1293
_diffrn_reflns_Laue_measured_fraction_full 0.999
_diffrn_reflns_Laue_measured_fraction_max 0.945
_diffrn_reflns_limit_h_max 21
_diffrn_reflns_limit_h_min -20
_diffrn_reflns_limit_k_max 27
_diffrn_reflns_limit_k_min -30
_diffrn_reflns_limit_l_max 13
_diffrn_reflns_limit_l_min -8
_diffrn_reflns_number 30387
_diffrn_reflns_point_group_measured_fraction_full 0.999
_diffrn_reflns_point_group_measured_fraction_max 0.945
_diffrn_reflns_theta_full 25.242
_diffrn_reflns_theta_max 28.333
_diffrn_reflns_theta_min 1.290
_exptl_absorpt_coefficient_mu 0.830
_exptl_absorpt_correction_T_max 0.789
_exptl_absorpt_correction_T_min 0.760
_exptl_absorpt_correction_type multi-scan
_exptl_absorpt_process_details 'SADABS (Bruker, 1999)'
_exptl_crystal_colour 'Red Brown'
_exptl_crystal_colour_lustre Red
_exptl_crystal_colour_modifier Brown
_exptl_crystal_density_diffrn 1.390
_exptl_crystal_description block
_exptl_crystal_F_000 1616
_exptl_crystal_size_max 0.35
_exptl_crystal_size_mid 0.35
_exptl_crystal_size_min 0.3
_refine_diff_density_max 0.494
_refine_diff_density_min -0.445
_refine_diff_density_rms 0.095
_refine_ls_extinction_method none
_refine_ls_goodness_of_fit_ref 0.944
_refine_ls_hydrogen_treatment constr
_refine_ls_matrix_type full
_refine_ls_number_parameters 499
_refine_ls_number_reflns 8787
_refine_ls_number_restraints 84
_refine_ls_restrained_S_all 0.960
_refine_ls_R_factor_all 0.1750
_refine_ls_R_factor_gt 0.0546
_refine_ls_shift/su_max 0.001
_refine_ls_shift/su_mean 0.000
_refine_ls_structure_factor_coef Fsqd
_refine_ls_weighting_details 'w=1/[\s^2^(Fo^2^)+(0.0916P)^2^] where P=(Fo^2^+2Fc^2^)/3'
_refine_ls_weighting_scheme calc
_refine_ls_wR_factor_gt 0.1268
_refine_ls_wR_factor_ref 0.2008
_reflns_Friedel_coverage 0.000
_reflns_number_gt 3584
_reflns_number_total 8787
_reflns_threshold_expression 'I > 2\s(I)'
_cod_data_source_file d4nj02079k2.cif
_cod_data_source_block shelx
_cod_depositor_comments 'Adding full bibliography for 7063353--7063354.cif.'
_cod_original_cell_volume 3724.6(10)
_cod_database_code 7063353
_shelx_shelxl_version_number 2019/3
_shelx_space_group_comment
;
The symmetry employed for this shelxl refinement is uniquely defined
by the following loop, which should always be used as a source of
symmetry information in preference to the above space-group names.
They are only intended as comments.
;
_shelx_estimated_absorpt_t_max 0.789
_shelx_estimated_absorpt_t_min 0.760
_olex2_refinement_description
;
1. Fixed Uiso
 At 1.2 times of:
  All C(H) groups, All C(H,H) groups
 At 1.5 times of:
  All C(H,H,H) groups
2. Restrained distances
 F1-C8 \\sim F1A-C8
 with sigma of 0.02
 F2-C8 \\sim F2A-C8
 with sigma of 0.02
 F3-C8 \\sim F3A-C8
 with sigma of 0.02
 F1-F2 \\sim F1-F3 \\sim F2-F3
 with sigma of 0.04
 C8-C5 \\sim C8-F1 \\sim C8-F2 \\sim C8-F3
 with sigma of 0.02
 F1A-F2A \\sim F1A-F3A \\sim F2A-F3A
 with sigma of 0.04
 C8-C5 \\sim C8-F1A \\sim C8-F2A \\sim C8-F3A
 with sigma of 0.02
3. Rigid body (RIGU) restrains
 C5
 with sigma for 1-2 distances of 0.004 and sigma for 1-3 distances of 0.004
 F1, F3, F2, C8, C5
 with sigma for 1-2 distances of 0.004 and sigma for 1-3 distances of 0.004
 F1A, F3A, F2A, C8, C5
 with sigma for 1-2 distances of 0.004 and sigma for 1-3 distances of 0.004
4. Others
 Sof(F1A)=Sof(F2A)=Sof(F3A)=1-FVAR(1)
 Sof(F1)=Sof(F2)=Sof(F3)=FVAR(1)
5.a Secondary CH2 refined with riding coordinates:
 C43(H43A,H43B), C41(H41A,H41B)
5.b Aromatic/amide H refined with riding coordinates:
 C29(H29), C39(H39), C23(H23), C7(H7), C36(H36), C24(H24), C40(H40), C11(H11),
 C6(H6), C26(H26), C12(H12), C3(H3), C37(H37), C4(H4), C28(H28), C27(H27),
 C31(H31), C18(H18), C14(H14), C22(H22), C21(H21), C17(H17), C30(H30), C15(H15),
  C19(H19), C32(H32), C34(H34), C20(H20), C33(H33), C16(H16)
5.c Idealised Me refined as rotating group:
 C42(H42A,H42B,H42C), C44(H44A,H44B,H44C)
;
_olex2_submission_special_instructions 'No special instructions were received'

loop_
_space_group_symop_operation_xyz
'x, y, z'
'-x, y+1/2, -z+1/2'
'-x, -y, -z'
'x, -y-1/2, z-1/2'

loop_
_atom_site_label
_atom_site_type_symbol
_atom_site_fract_x
_atom_site_fract_y
_atom_site_fract_z
_atom_site_U_iso_or_equiv
_atom_site_adp_type
_atom_site_occupancy
_atom_site_site_symmetry_order
_atom_site_calc_flag
_atom_site_refinement_flags_posn
_atom_site_refinement_flags_adp
_atom_site_refinement_flags_occupancy
_atom_site_disorder_assembly
_atom_site_disorder_group
Fe2 Fe 0.83058(4) 0.54048(3) 0.47489(6) 0.0515(2) Uani 1 1 d . . . . .
Fe1 Fe 0.95839(4) 0.15520(3) 0.39305(6) 0.0573(2) Uani 1 1 d . . . . .
N1 N 0.6182(2) 0.24284(16) 0.4358(3) 0.0492(9) Uani 1 1 d . . . . .
N2 N 0.5805(3) -0.00153(18) 0.4061(4) 0.0602(11) Uani 1 1 d . . . . .
N3 N 0.5936(2) 0.33769(16) 0.4625(4) 0.0517(10) Uani 1 1 d . . . . .
C38 C 0.5909(3) 0.0580(2) 0.4129(4) 0.0482(11) Uani 1 1 d . . . . .
C2 C 0.4883(3) 0.2709(2) 0.5263(4) 0.0497(11) Uani 1 1 d . . . . .
C9 C 0.6671(3) 0.3317(2) 0.4125(4) 0.0486(11) Uani 1 1 d . . . . .
C35 C 0.6080(3) 0.1805(2) 0.4298(4) 0.0488(11) Uani 1 1 d . . . . .
C25 C 0.7450(3) 0.4860(2) 0.3599(4) 0.0490(11) Uani 1 1 d . . . . .
C1 C 0.5666(3) 0.2843(2) 0.4766(4) 0.0496(11) Uani 1 1 d . . . . .
C29 C 0.7160(3) 0.5455(2) 0.3520(5) 0.0596(13) Uani 1 1 d . . . . .
H29 H 0.666344 0.559310 0.374811 0.072 Uiso 1 1 calc R U . . .
C10 C 0.6833(3) 0.2733(2) 0.3944(4) 0.0505(12) Uani 1 1 d . . . . .
C39 C 0.6534(3) 0.0847(2) 0.5081(4) 0.0506(12) Uani 1 1 d . . . . .
H39 H 0.690300 0.061545 0.567236 0.061 Uiso 1 1 calc R U . . .
C23 C 0.7142(3) 0.3814(2) 0.3787(4) 0.0511(12) Uani 1 1 d . . . . .
H23 H 0.759242 0.373610 0.336675 0.061 Uiso 1 1 calc R U . . .
C7 C 0.4237(3) 0.3118(2) 0.5058(5) 0.0582(13) Uani 1 1 d . . . . .
H7 H 0.430205 0.346400 0.461463 0.070 Uiso 1 1 calc R U . . .
C36 C 0.5460(3) 0.1546(2) 0.3368(5) 0.0623(14) Uani 1 1 d . . . . .
H36 H 0.509057 0.177990 0.278405 0.075 Uiso 1 1 calc R U . . .
C24 C 0.6991(3) 0.4367(2) 0.4020(4) 0.0498(11) Uani 1 1 d . . . . .
H24 H 0.656390 0.444776 0.448486 0.060 Uiso 1 1 calc R U . . .
C40 C 0.6613(3) 0.1443(2) 0.5161(4) 0.0523(12) Uani 1 1 d . . . . .
H40 H 0.703296 0.160711 0.580589 0.063 Uiso 1 1 calc R U . . .
C11 C 0.7483(3) 0.2424(2) 0.3391(4) 0.0567(13) Uani 1 1 d . . . . .
H11 H 0.731102 0.210216 0.285431 0.068 Uiso 1 1 calc R U . . .
C5 C 0.3386(3) 0.2501(2) 0.6175(5) 0.0611(13) Uani 1 1 d D . . . .
C43 C 0.6363(3) -0.0401(2) 0.4951(5) 0.0650(14) Uani 1 1 d . . . . .
H43A H 0.606420 -0.076274 0.503185 0.078 Uiso 1 1 calc R U . . .
H43B H 0.648792 -0.022084 0.581999 0.078 Uiso 1 1 calc R U . . .
C6 C 0.3501(3) 0.3014(2) 0.5507(5) 0.0634(14) Uani 1 1 d . . . . .
H6 H 0.307121 0.329187 0.536151 0.076 Uiso 1 1 calc R U . . .
C26 C 0.8240(3) 0.4850(2) 0.3169(4) 0.0562(13) Uani 1 1 d . . . . .
H26 H 0.857263 0.452085 0.312411 0.067 Uiso 1 1 calc R U . . .
C12 C 0.8284(3) 0.2564(2) 0.3593(5) 0.0602(13) Uani 1 1 d . . . . .
H12 H 0.845079 0.288664 0.412817 0.072 Uiso 1 1 calc R U . . .
C3 C 0.4783(3) 0.2205(2) 0.5983(5) 0.0621(14) Uani 1 1 d . . . . .
H3 H 0.522050 0.193365 0.615939 0.075 Uiso 1 1 calc R U . . .
C13 C 0.8942(3) 0.2262(2) 0.3059(5) 0.0666(15) Uani 1 1 d . . . . .
C37 C 0.5374(3) 0.0946(2) 0.3282(5) 0.0644(14) Uani 1 1 d . . . . .
H37 H 0.494742 0.078452 0.264310 0.077 Uiso 1 1 calc R U . . .
C4 C 0.4047(3) 0.2106(2) 0.6430(5) 0.0706(15) Uani 1 1 d . . . . .
H4 H 0.399215 0.176921 0.691065 0.085 Uiso 1 1 calc R U . . .
C28 C 0.7773(4) 0.5795(3) 0.3029(4) 0.0701(15) Uani 1 1 d . . . . .
H28 H 0.774135 0.619479 0.287268 0.084 Uiso 1 1 calc R U . . .
C27 C 0.8432(3) 0.5427(2) 0.2819(4) 0.0630(14) Uani 1 1 d . . . . .
H27 H 0.891160 0.554224 0.250573 0.076 Uiso 1 1 calc R U . . .
C41 C 0.5209(3) -0.0287(2) 0.2982(6) 0.0733(16) Uani 1 1 d . . . . .
H41A H 0.468062 -0.007094 0.284630 0.088 Uiso 1 1 calc R U . . .
H41B H 0.509262 -0.068134 0.323931 0.088 Uiso 1 1 calc R U . . .
C31 C 0.8139(4) 0.5711(4) 0.6521(5) 0.0815(18) Uani 1 1 d . . . . .
H31 H 0.763295 0.585046 0.671076 0.098 Uiso 1 1 calc R U . . .
C18 C 0.9700(6) 0.0709(3) 0.4549(6) 0.093(2) Uani 1 1 d . . . . .
H18 H 0.973635 0.038502 0.401686 0.112 Uiso 1 1 calc R U . . .
C14 C 0.8844(4) 0.1782(3) 0.2188(5) 0.0815(18) Uani 1 1 d . . . . .
H14 H 0.833480 0.160609 0.180486 0.098 Uiso 1 1 calc R U . . .
C22 C 0.8958(4) 0.0948(3) 0.4817(6) 0.090(2) Uani 1 1 d . . . . .
H22 H 0.841163 0.081330 0.449777 0.108 Uiso 1 1 calc R U . . .
C21 C 0.9177(4) 0.1421(3) 0.5642(5) 0.0812(18) Uani 1 1 d . . . . .
H21 H 0.880225 0.166193 0.597287 0.097 Uiso 1 1 calc R U . . .
C17 C 0.9819(4) 0.2382(3) 0.3419(7) 0.101(2) Uani 1 1 d . . . . .
H17 H 1.006478 0.267466 0.399231 0.121 Uiso 1 1 calc R U . . .
C30 C 0.8403(6) 0.5142(4) 0.6643(5) 0.099(2) Uani 1 1 d . . . . .
H30 H 0.811103 0.482812 0.691226 0.119 Uiso 1 1 calc R U . . .
C15 C 0.9665(6) 0.1615(4) 0.1998(6) 0.106(3) Uani 1 1 d . . . . .
H15 H 0.978790 0.131345 0.146044 0.127 Uiso 1 1 calc R U . . .
C42 C 0.5514(4) -0.0311(3) 0.1706(6) 0.108(2) Uani 1 1 d . . . . .
H42A H 0.510150 -0.050726 0.105362 0.162 Uiso 1 1 calc R U . . .
H42B H 0.604070 -0.051920 0.183084 0.162 Uiso 1 1 calc R U . . .
H42C H 0.559547 0.007934 0.141139 0.162 Uiso 1 1 calc R U . . .
C19 C 1.0373(4) 0.1033(4) 0.5207(6) 0.096(2) Uani 1 1 d . . . . .
H19 H 1.094315 0.096945 0.519829 0.115 Uiso 1 1 calc R U . . .
C32 C 0.8737(5) 0.6048(3) 0.6075(6) 0.094(2) Uani 1 1 d . . . . .
H32 H 0.870223 0.644715 0.590856 0.113 Uiso 1 1 calc R U . . .
C44 C 0.7169(4) -0.0540(3) 0.4544(6) 0.094(2) Uani 1 1 d . . . . .
H44A H 0.705825 -0.076530 0.374309 0.141 Uiso 1 1 calc R U . . .
H44B H 0.752288 -0.076065 0.522855 0.141 Uiso 1 1 calc R U . . .
H44C H 0.745209 -0.018395 0.439382 0.141 Uiso 1 1 calc R U . . .
C34 C 0.9216(6) 0.5124(4) 0.6276(6) 0.111(3) Uani 1 1 d . . . . .
H34 H 0.956100 0.479867 0.627391 0.133 Uiso 1 1 calc R U . . .
C20 C 1.0038(5) 0.1475(3) 0.5890(6) 0.095(2) Uani 1 1 d . . . . .
H20 H 1.034862 0.175782 0.642313 0.114 Uiso 1 1 calc R U . . .
C33 C 0.9385(4) 0.5692(5) 0.5923(6) 0.103(3) Uani 1 1 d . . . . .
H33 H 0.986949 0.581024 0.562830 0.123 Uiso 1 1 calc R U . . .
C16 C 1.0251(5) 0.1985(4) 0.2766(9) 0.120(3) Uani 1 1 d . . . . .
H16 H 1.083536 0.197024 0.283204 0.144 Uiso 1 1 calc R U . . .
F1 F 0.2389(17) 0.2769(7) 0.750(3) 0.163(9) Uani 0.41(2) 1 d D . P A 1
F2 F 0.1951(13) 0.2319(18) 0.561(2) 0.214(12) Uani 0.41(2) 1 d D . P A 1
F3 F 0.2633(14) 0.1885(5) 0.7266(17) 0.095(5) Uani 0.41(2) 1 d D . P A 1
C8 C 0.2594(4) 0.2400(3) 0.6633(7) 0.0960(19) Uani 1 1 d D . . . .
F1A F 0.2620(10) 0.2665(7) 0.7821(9) 0.137(5) Uani 0.59(2) 1 d D . P A 2
F2A F 0.1923(6) 0.2659(5) 0.5906(11) 0.095(4) Uani 0.59(2) 1 d D . P A 2
F3A F 0.2371(12) 0.1862(5) 0.678(2) 0.187(9) Uani 0.59(2) 1 d D . P A 2

loop_
_atom_site_aniso_label
_atom_site_aniso_U_11
_atom_site_aniso_U_22
_atom_site_aniso_U_33
_atom_site_aniso_U_23
_atom_site_aniso_U_13
_atom_site_aniso_U_12
Fe2 0.0544(4) 0.0472(5) 0.0518(4) -0.0008(3) 0.0079(3) -0.0027(3)
Fe1 0.0587(5) 0.0464(5) 0.0699(5) 0.0105(4) 0.0200(3) 0.0107(4)
N1 0.054(2) 0.031(2) 0.065(2) 0.0004(18) 0.0167(19) 0.0014(19)
N2 0.075(3) 0.033(3) 0.070(2) 0.000(2) 0.008(2) -0.004(2)
N3 0.054(2) 0.031(3) 0.074(2) -0.0037(19) 0.0215(19) -0.0007(19)
C38 0.061(3) 0.032(3) 0.051(3) -0.001(2) 0.010(2) 0.000(2)
C2 0.058(3) 0.031(3) 0.061(3) -0.004(2) 0.014(2) -0.004(2)
C9 0.053(3) 0.034(3) 0.060(3) 0.001(2) 0.013(2) 0.003(2)
C35 0.061(3) 0.032(3) 0.054(3) -0.001(2) 0.013(2) 0.004(2)
C25 0.056(3) 0.036(3) 0.053(3) -0.006(2) 0.006(2) -0.005(2)
C1 0.052(3) 0.032(3) 0.066(3) 0.000(2) 0.016(2) 0.005(2)
C29 0.063(3) 0.041(3) 0.071(3) 0.003(2) 0.002(2) 0.001(3)
C10 0.051(3) 0.042(3) 0.059(3) 0.001(2) 0.013(2) 0.004(2)
C39 0.061(3) 0.031(3) 0.056(3) 0.008(2) 0.002(2) 0.005(2)
C23 0.053(3) 0.039(3) 0.063(3) 0.002(2) 0.015(2) 0.002(2)
C7 0.059(3) 0.039(3) 0.079(3) 0.009(3) 0.019(3) 0.006(3)
C36 0.076(4) 0.038(3) 0.064(3) 0.003(2) -0.009(3) 0.007(3)
C24 0.044(3) 0.037(3) 0.070(3) -0.002(2) 0.018(2) -0.002(2)
C40 0.056(3) 0.042(3) 0.056(3) -0.003(2) 0.005(2) 0.004(2)
C11 0.067(3) 0.040(3) 0.065(3) 0.003(2) 0.018(3) 0.003(3)
C5 0.063(3) 0.047(4) 0.080(3) 0.005(3) 0.030(3) -0.005(3)
C43 0.096(4) 0.033(3) 0.066(3) 0.006(2) 0.017(3) 0.007(3)
C6 0.059(3) 0.049(4) 0.086(3) 0.006(3) 0.026(3) 0.008(3)
C26 0.066(3) 0.045(3) 0.057(3) -0.006(2) 0.013(2) -0.003(3)
C12 0.072(4) 0.037(3) 0.074(3) 0.010(2) 0.021(3) 0.007(3)
C3 0.070(3) 0.039(3) 0.084(3) 0.007(3) 0.031(3) 0.010(3)
C13 0.074(4) 0.052(4) 0.083(4) 0.027(3) 0.038(3) 0.025(3)
C37 0.075(4) 0.041(3) 0.067(3) -0.004(3) -0.012(3) 0.002(3)
C4 0.089(4) 0.042(4) 0.090(4) 0.010(3) 0.039(3) 0.001(3)
C28 0.092(4) 0.048(4) 0.062(3) 0.008(3) -0.006(3) -0.012(3)
C27 0.073(4) 0.067(4) 0.052(3) -0.001(3) 0.017(2) -0.017(3)
C41 0.071(4) 0.035(3) 0.111(5) -0.010(3) 0.011(3) -0.005(3)
C31 0.084(4) 0.097(6) 0.066(3) -0.015(4) 0.020(3) -0.004(4)
C18 0.164(7) 0.043(4) 0.067(4) 0.007(3) 0.006(4) 0.013(5)
C14 0.105(5) 0.084(5) 0.058(3) 0.019(3) 0.024(3) 0.036(4)
C22 0.094(5) 0.088(6) 0.085(4) 0.032(4) 0.010(4) -0.023(4)
C21 0.099(5) 0.087(6) 0.063(3) 0.016(3) 0.029(3) 0.022(4)
C17 0.084(5) 0.054(4) 0.181(7) 0.037(4) 0.067(5) 0.012(4)
C30 0.142(7) 0.095(6) 0.056(3) 0.015(4) 0.009(4) -0.028(5)
C15 0.157(8) 0.093(6) 0.088(5) 0.031(4) 0.074(5) 0.061(5)
C42 0.111(5) 0.119(7) 0.090(4) -0.046(4) 0.008(4) 0.004(4)
C19 0.087(5) 0.111(7) 0.086(4) 0.023(4) 0.010(4) 0.045(5)
C32 0.115(6) 0.079(5) 0.080(4) -0.020(4) -0.003(4) -0.029(5)
C44 0.095(5) 0.101(6) 0.086(4) 0.004(4) 0.015(3) 0.037(4)
C34 0.144(8) 0.109(7) 0.064(4) -0.006(4) -0.019(4) 0.064(6)
C20 0.102(5) 0.098(6) 0.071(4) -0.009(4) -0.015(3) 0.008(4)
C33 0.054(4) 0.180(9) 0.068(4) -0.018(5) -0.004(3) 0.001(5)
C16 0.109(6) 0.097(7) 0.185(8) 0.066(6) 0.104(6) 0.048(5)
F1 0.150(17) 0.073(8) 0.32(2) 0.005(11) 0.171(16) 0.003(10)
F2 0.097(10) 0.33(4) 0.206(14) 0.107(14) 0.010(9) -0.083(16)
F3 0.100(12) 0.071(7) 0.132(10) 0.017(5) 0.069(7) -0.025(6)
C8 0.086(4) 0.072(5) 0.144(5) 0.025(4) 0.055(4) 0.007(4)
F1A 0.122(8) 0.199(12) 0.107(6) 0.039(5) 0.065(5) 0.066(7)
F2A 0.054(4) 0.096(7) 0.140(7) 0.013(5) 0.034(4) -0.005(4)
F3A 0.098(10) 0.071(6) 0.42(3) 0.051(9) 0.130(14) 0.004(5)

loop_
_atom_type_symbol
_atom_type_description
_atom_type_scat_dispersion_real
_atom_type_scat_dispersion_imag
_atom_type_scat_source
C C 0.0033 0.0016 'International Tables Vol C Tables 4.2.6.8 and 6.1.1.4'
H H 0.0000 0.0000 'International Tables Vol C Tables 4.2.6.8 and 6.1.1.4'
F F 0.0171 0.0103 'International Tables Vol C Tables 4.2.6.8 and 6.1.1.4'
Fe Fe 0.3463 0.8444 'International Tables Vol C Tables 4.2.6.8 and 6.1.1.4'
N N 0.0061 0.0033 'International Tables Vol C Tables 4.2.6.8 and 6.1.1.4'

loop_
_geom_angle_atom_site_label_1
_geom_angle_atom_site_label_2
_geom_angle_atom_site_label_3
_geom_angle
_geom_angle_site_symmetry_1
_geom_angle_site_symmetry_3
_geom_angle_publ_flag
C29 Fe2 C25 41.24(18) . . y
C29 Fe2 C26 68.9(2) . . y
C29 Fe2 C27 69.0(2) . . y
C29 Fe2 C32 121.9(3) . . y
C29 Fe2 C34 158.7(4) . . y
C26 Fe2 C25 40.62(17) . . y
C28 Fe2 C25 68.9(2) . . y
C28 Fe2 C29 41.19(19) . . y
C28 Fe2 C26 68.3(2) . . y
C28 Fe2 C27 40.5(2) . . y
C28 Fe2 C31 122.0(3) . . y
C28 Fe2 C32 107.5(3) . . y
C28 Fe2 C34 159.6(4) . . y
C28 Fe2 C33 123.3(3) . . y
C27 Fe2 C25 68.63(19) . . y
C27 Fe2 C26 40.64(18) . . y
C31 Fe2 C25 122.7(2) . . y
C31 Fe2 C29 106.2(2) . . y
C31 Fe2 C26 159.4(3) . . y
C31 Fe2 C27 158.1(3) . . y
C31 Fe2 C32 39.7(2) . . y
C31 Fe2 C34 67.2(3) . . y
C31 Fe2 C33 66.2(2) . . y
C30 Fe2 C25 107.1(2) . . y
C30 Fe2 C29 120.7(3) . . y
C30 Fe2 C26 124.4(3) . . y
C30 Fe2 C28 156.8(3) . . y
C30 Fe2 C27 161.2(3) . . y
C30 Fe2 C31 39.6(3) . . y
C30 Fe2 C32 67.3(3) . . y
C30 Fe2 C34 41.3(3) . . y
C30 Fe2 C33 67.8(3) . . y
C32 Fe2 C25 158.2(3) . . y
C32 Fe2 C26 159.8(3) . . y
C32 Fe2 C27 123.4(3) . . y
C34 Fe2 C25 123.8(3) . . y
C34 Fe2 C26 109.7(2) . . y
C34 Fe2 C27 124.7(3) . . y
C34 Fe2 C32 67.0(3) . . y
C33 Fe2 C25 160.6(3) . . y
C33 Fe2 C29 157.8(3) . . y
C33 Fe2 C26 125.6(3) . . y
C33 Fe2 C27 109.8(2) . . y
C33 Fe2 C32 39.0(3) . . y
C33 Fe2 C34 40.1(3) . . y
C18 Fe1 C13 154.7(3) . . y
C14 Fe1 C13 40.5(2) . . y
C14 Fe1 C18 121.9(3) . . y
C14 Fe1 C22 108.6(3) . . y
C14 Fe1 C17 68.4(3) . . y
C14 Fe1 C15 41.3(2) . . y
C14 Fe1 C19 156.3(3) . . y
C22 Fe1 C13 119.2(3) . . y
C22 Fe1 C18 40.0(3) . . y
C21 Fe1 C13 106.3(2) . . y
C21 Fe1 C18 67.1(3) . . y
C21 Fe1 C14 125.4(3) . . y
C21 Fe1 C22 39.8(2) . . y
C21 Fe1 C17 118.4(3) . . y
C21 Fe1 C15 164.3(3) . . y
C21 Fe1 C19 67.4(2) . . y
C21 Fe1 C16 153.1(4) . . y
C17 Fe1 C13 40.8(2) . . y
C17 Fe1 C18 164.2(3) . . y
C17 Fe1 C22 152.9(3) . . y
C17 Fe1 C19 126.4(3) . . y
C15 Fe1 C13 68.6(2) . . y
C15 Fe1 C18 110.9(3) . . y
C15 Fe1 C22 128.6(4) . . y
C15 Fe1 C17 68.1(3) . . y
C15 Fe1 C19 121.8(3) . . y
C19 Fe1 C13 162.5(3) . . y
C19 Fe1 C18 39.7(3) . . y
C19 Fe1 C22 67.2(3) . . y
C20 Fe1 C13 124.4(3) . . y
C20 Fe1 C18 67.0(3) . . y
C20 Fe1 C14 161.4(3) . . y
C20 Fe1 C22 66.7(3) . . y
C20 Fe1 C21 39.5(2) . . y
C20 Fe1 C17 107.0(3) . . y
C20 Fe1 C15 155.5(3) . . y
C20 Fe1 C19 40.5(2) . . y
C20 Fe1 C16 120.4(4) . . y
C16 Fe1 C13 68.2(2) . . y
C16 Fe1 C18 128.8(3) . . y
C16 Fe1 C14 68.5(3) . . y
C16 Fe1 C22 165.9(4) . . y
C16 Fe1 C17 40.3(3) . . y
C16 Fe1 C15 40.3(3) . . y
C16 Fe1 C19 109.5(3) . . y
C1 N1 C35 128.7(4) . . ?
C1 N1 C10 106.4(4) . . ?
C10 N1 C35 124.8(4) . . ?
C38 N2 C43 121.1(4) . . ?
C38 N2 C41 121.1(4) . . ?
C43 N2 C41 117.2(4) . . ?
C1 N3 C9 105.9(4) . . ?
N2 C38 C39 122.2(4) . . ?
N2 C38 C37 120.9(4) . . ?
C37 C38 C39 116.9(4) . . ?
C7 C2 C1 118.1(4) . . ?
C7 C2 C3 118.7(4) . . ?
C3 C2 C1 123.1(4) . . ?
N3 C9 C23 122.6(4) . . ?
C10 C9 N3 110.1(4) . . ?
C10 C9 C23 127.3(4) . . ?
C36 C35 N1 121.3(4) . . ?
C36 C35 C40 117.7(4) . . ?
C40 C35 N1 121.0(4) . . ?
C29 C25 Fe2 68.4(3) . . ?
C29 C25 C24 124.8(4) . . ?
C24 C25 Fe2 128.2(3) . . ?
C26 C25 Fe2 69.6(3) . . ?
C26 C25 C29 107.4(4) . . ?
C26 C25 C24 127.8(4) . . ?
N1 C1 C2 124.6(4) . . ?
N3 C1 N1 111.9(4) . . ?
N3 C1 C2 123.5(4) . . ?
Fe2 C29 H29 125.7 . . ?
C25 C29 Fe2 70.4(3) . . ?
C25 C29 H29 126.4 . . ?
C28 C29 Fe2 69.1(3) . . ?
C28 C29 C25 107.2(5) . . ?
C28 C29 H29 126.4 . . ?
N1 C10 C11 120.8(4) . . ?
C9 C10 N1 105.7(4) . . ?
C9 C10 C11 133.4(4) . . ?
C38 C39 H39 119.3 . . ?
C40 C39 C38 121.5(4) . . ?
C40 C39 H39 119.3 . . ?
C9 C23 H23 117.1 . . ?
C24 C23 C9 125.8(4) . . ?
C24 C23 H23 117.1 . . ?
C2 C7 H7 119.9 . . ?
C6 C7 C2 120.2(5) . . ?
C6 C7 H7 119.9 . . ?
C35 C36 H36 119.2 . . ?
C35 C36 C37 121.5(4) . . ?
C37 C36 H36 119.2 . . ?
C25 C24 H24 117.8 . . ?
C23 C24 C25 124.4(4) . . ?
C23 C24 H24 117.8 . . ?
C35 C40 H40 119.4 . . ?
C39 C40 C35 121.2(4) . . ?
C39 C40 H40 119.4 . . ?
C10 C11 H11 117.4 . . ?
C12 C11 C10 125.2(5) . . ?
C12 C11 H11 117.4 . . ?
C6 C5 C8 120.1(5) . . ?
C4 C5 C6 118.3(4) . . ?
C4 C5 C8 121.5(5) . . ?
N2 C43 H43A 108.5 . . ?
N2 C43 H43B 108.5 . . ?
N2 C43 C44 115.0(4) . . ?
H43A C43 H43B 107.5 . . ?
C44 C43 H43A 108.5 . . ?
C44 C43 H43B 108.5 . . ?
C7 C6 C5 121.3(5) . . ?
C7 C6 H6 119.4 . . ?
C5 C6 H6 119.4 . . ?
Fe2 C26 H26 126.8 . . ?
C25 C26 Fe2 69.8(3) . . ?
C25 C26 H26 125.8 . . ?
C27 C26 Fe2 69.2(3) . . ?
C27 C26 C25 108.3(5) . . ?
C27 C26 H26 125.8 . . ?
C11 C12 H12 116.9 . . ?
C11 C12 C13 126.2(5) . . ?
C13 C12 H12 116.9 . . ?
C2 C3 H3 119.7 . . ?
C4 C3 C2 120.7(5) . . ?
C4 C3 H3 119.7 . . ?
C12 C13 Fe1 123.7(3) . . ?
C14 C13 Fe1 69.1(3) . . ?
C14 C13 C12 127.6(6) . . ?
C14 C13 C17 107.5(5) . . ?
C17 C13 Fe1 69.1(3) . . ?
C17 C13 C12 124.7(6) . . ?
C38 C37 H37 119.4 . . ?
C36 C37 C38 121.2(5) . . ?
C36 C37 H37 119.4 . . ?
C5 C4 H4 119.6 . . ?
C3 C4 C5 120.8(5) . . ?
C3 C4 H4 119.6 . . ?
Fe2 C28 H28 125.9 . . ?
C29 C28 Fe2 69.7(3) . . ?
C29 C28 H28 125.5 . . ?
C27 C28 Fe2 70.5(3) . . ?
C27 C28 C29 109.0(5) . . ?
C27 C28 H28 125.5 . . ?
Fe2 C27 H27 126.3 . . ?
C26 C27 Fe2 70.2(3) . . ?
C26 C27 H27 126.0 . . ?
C28 C27 Fe2 69.1(3) . . ?
C28 C27 C26 108.0(5) . . ?
C28 C27 H27 126.0 . . ?
N2 C41 H41A 108.7 . . ?
N2 C41 H41B 108.7 . . ?
N2 C41 C42 114.0(5) . . ?
H41A C41 H41B 107.6 . . ?
C42 C41 H41A 108.7 . . ?
C42 C41 H41B 108.7 . . ?
Fe2 C31 H31 125.7 . . ?
C30 C31 Fe2 70.1(3) . . ?
C30 C31 H31 125.1 . . ?
C30 C31 C32 109.7(6) . . ?
C32 C31 Fe2 70.7(3) . . ?
C32 C31 H31 125.1 . . ?
Fe1 C18 H18 125.8 . . ?
C22 C18 Fe1 69.9(4) . . ?
C22 C18 H18 125.8 . . ?
C19 C18 Fe1 70.0(4) . . ?
C19 C18 H18 125.8 . . ?
C19 C18 C22 108.3(6) . . ?
Fe1 C14 H14 125.6 . . ?
C13 C14 Fe1 70.4(3) . . ?
C13 C14 H14 126.1 . . ?
C13 C14 C15 107.8(6) . . ?
C15 C14 Fe1 69.5(3) . . ?
C15 C14 H14 126.1 . . ?
Fe1 C22 H22 125.8 . . ?
C18 C22 Fe1 70.0(4) . . ?
C18 C22 H22 126.1 . . ?
C21 C22 Fe1 69.7(3) . . ?
C21 C22 C18 107.8(6) . . ?
C21 C22 H22 126.1 . . ?
Fe1 C21 H21 125.1 . . ?
C22 C21 Fe1 70.5(3) . . ?
C22 C21 H21 125.8 . . ?
C20 C21 Fe1 70.2(3) . . ?
C20 C21 C22 108.4(6) . . ?
C20 C21 H21 125.8 . . ?
Fe1 C17 H17 126.0 . . ?
C13 C17 Fe1 70.1(3) . . ?
C13 C17 H17 125.9 . . ?
C16 C17 Fe1 69.6(4) . . ?
C16 C17 C13 108.3(7) . . ?
C16 C17 H17 125.9 . . ?
Fe2 C30 H30 124.7 . . ?
C31 C30 Fe2 70.3(3) . . ?
C31 C30 H30 126.7 . . ?
C31 C30 C34 106.6(6) . . ?
C34 C30 Fe2 69.9(3) . . ?
C34 C30 H30 126.7 . . ?
Fe1 C15 H15 126.5 . . ?
C14 C15 Fe1 69.3(3) . . ?
C14 C15 H15 126.2 . . ?
C16 C15 Fe1 69.6(4) . . ?
C16 C15 C14 107.6(6) . . ?
C16 C15 H15 126.2 . . ?
C41 C42 H42A 109.5 . . ?
C41 C42 H42B 109.5 . . ?
C41 C42 H42C 109.5 . . ?
H42A C42 H42B 109.5 . . ?
H42A C42 H42C 109.5 . . ?
H42B C42 H42C 109.5 . . ?
Fe1 C19 H19 125.5 . . ?
C18 C19 Fe1 70.3(3) . . ?
C18 C19 H19 126.5 . . ?
C18 C19 C20 107.0(6) . . ?
C20 C19 Fe1 69.4(3) . . ?
C20 C19 H19 126.5 . . ?
Fe2 C32 H32 125.9 . . ?
C31 C32 Fe2 69.6(3) . . ?
C31 C32 H32 126.1 . . ?
C33 C32 Fe2 70.0(4) . . ?
C33 C32 C31 107.8(7) . . ?
C33 C32 H32 126.1 . . ?
C43 C44 H44A 109.5 . . ?
C43 C44 H44B 109.5 . . ?
C43 C44 H44C 109.5 . . ?
H44A C44 H44B 109.5 . . ?
H44A C44 H44C 109.5 . . ?
H44B C44 H44C 109.5 . . ?
Fe2 C34 H34 126.3 . . ?
C30 C34 Fe2 68.8(4) . . ?
C30 C34 H34 126.9 . . ?
C33 C34 Fe2 69.6(4) . . ?
C33 C34 C30 106.1(7) . . ?
C33 C34 H34 126.9 . . ?
Fe1 C20 H20 125.4 . . ?
C21 C20 Fe1 70.3(3) . . ?
C21 C20 C19 108.5(6) . . ?
C21 C20 H20 125.8 . . ?
C19 C20 Fe1 70.1(3) . . ?
C19 C20 H20 125.8 . . ?
Fe2 C33 H33 125.1 . . ?
C32 C33 Fe2 71.0(3) . . ?
C32 C33 C34 109.7(7) . . ?
C32 C33 H33 125.2 . . ?
C34 C33 Fe2 70.3(4) . . ?
C34 C33 H33 125.2 . . ?
Fe1 C16 H16 125.8 . . ?
C17 C16 Fe1 70.1(3) . . ?
C17 C16 C15 108.9(7) . . ?
C17 C16 H16 125.6 . . ?
C15 C16 Fe1 70.1(4) . . ?
C15 C16 H16 125.6 . . ?
F1 C8 C5 117.8(11) . . ?
F1 C8 F2 111.3(15) . . ?
F1 C8 F3 103.3(11) . . ?
F2 C8 C5 111.0(12) . . ?
F2 C8 F3 102.5(14) . . ?
F3 C8 C5 109.6(10) . . ?
F1A C8 C5 110.1(8) . . ?
F2A C8 C5 114.3(7) . . ?
F2A C8 F1A 100.9(8) . . ?
F3A C8 C5 117.8(10) . . ?
F3A C8 F1A 106.2(12) . . ?
F3A C8 F2A 106.0(10) . . ?

loop_
_geom_bond_atom_site_label_1
_geom_bond_atom_site_label_2
_geom_bond_distance
_geom_bond_site_symmetry_2
_geom_bond_publ_flag
Fe2 C25 2.054(4) . y
Fe2 C29 2.028(5) . y
Fe2 C26 2.052(5) . y
Fe2 C28 2.020(5) . y
Fe2 C27 2.038(4) . y
Fe2 C31 2.023(5) . y
Fe2 C30 2.019(6) . y
Fe2 C32 2.037(6) . y
Fe2 C34 2.035(6) . y
Fe2 C33 2.025(6) . y
Fe1 C13 2.039(5) . y
Fe1 C18 2.031(6) . y
Fe1 C14 2.022(5) . y
Fe1 C22 2.030(6) . y
Fe1 C21 2.019(5) . y
Fe1 C17 2.026(6) . y
Fe1 C15 2.025(6) . y
Fe1 C19 2.027(6) . y
Fe1 C20 2.017(6) . y
Fe1 C16 2.019(6) . y
N1 C35 1.437(5) . ?
N1 C1 1.379(5) . ?
N1 C10 1.393(5) . ?
N2 C38 1.373(6) . ?
N2 C43 1.451(6) . ?
N2 C41 1.459(6) . ?
N3 C9 1.385(5) . ?
N3 C1 1.316(5) . ?
C38 C39 1.403(6) . ?
C38 C37 1.383(6) . ?
C2 C1 1.481(6) . ?
C2 C7 1.384(6) . ?
C2 C3 1.398(6) . ?
C9 C10 1.382(6) . ?
C9 C23 1.447(6) . ?
C35 C36 1.377(6) . ?
C35 C40 1.384(6) . ?
C25 C29 1.438(6) . ?
C25 C24 1.461(6) . ?
C25 C26 1.425(6) . ?
C29 H29 0.9300 . ?
C29 C28 1.424(7) . ?
C10 C11 1.468(6) . ?
C39 H39 0.9300 . ?
C39 C40 1.370(6) . ?
C23 H23 0.9300 . ?
C23 C24 1.320(6) . ?
C7 H7 0.9300 . ?
C7 C6 1.375(6) . ?
C36 H36 0.9300 . ?
C36 C37 1.382(6) . ?
C24 H24 0.9300 . ?
C40 H40 0.9300 . ?
C11 H11 0.9300 . ?
C11 C12 1.305(6) . ?
C5 C6 1.391(6) . ?
C5 C4 1.383(6) . ?
C5 C8 1.461(7) . ?
C43 H43A 0.9700 . ?
C43 H43B 0.9700 . ?
C43 C44 1.475(7) . ?
C6 H6 0.9300 . ?
C26 H26 0.9300 . ?
C26 C27 1.420(6) . ?
C12 H12 0.9300 . ?
C12 C13 1.459(6) . ?
C3 H3 0.9300 . ?
C3 C4 1.370(6) . ?
C13 C14 1.407(7) . ?
C13 C17 1.416(8) . ?
C37 H37 0.9300 . ?
C4 H4 0.9300 . ?
C28 H28 0.9300 . ?
C28 C27 1.404(7) . ?
C27 H27 0.9300 . ?
C41 H41A 0.9700 . ?
C41 H41B 0.9700 . ?
C41 C42 1.491(8) . ?
C31 H31 0.9300 . ?
C31 C30 1.369(9) . ?
C31 C32 1.379(8) . ?
C18 H18 0.9300 . ?
C18 C22 1.390(9) . ?
C18 C19 1.378(9) . ?
C14 H14 0.9300 . ?
C14 C15 1.426(8) . ?
C22 H22 0.9300 . ?
C22 C21 1.379(8) . ?
C21 H21 0.9300 . ?
C21 C20 1.364(8) . ?
C17 H17 0.9300 . ?
C17 C16 1.393(9) . ?
C30 H30 0.9300 . ?
C30 C34 1.431(9) . ?
C15 H15 0.9300 . ?
C15 C16 1.395(10) . ?
C42 H42A 0.9600 . ?
C42 H42B 0.9600 . ?
C42 H42C 0.9600 . ?
C19 H19 0.9300 . ?
C19 C20 1.401(8) . ?
C32 H32 0.9300 . ?
C32 C33 1.356(9) . ?
C44 H44A 0.9600 . ?
C44 H44B 0.9600 . ?
C44 H44C 0.9600 . ?
C34 H34 0.9300 . ?
C34 C33 1.391(10) . ?
C20 H20 0.9300 . ?
C33 H33 0.9300 . ?
C16 H16 0.9300 . ?
F1 C8 1.313(12) . ?
F2 C8 1.338(12) . ?
F3 C8 1.342(11) . ?
C8 F1A 1.359(10) . ?
C8 F2A 1.329(9) . ?
C8 F3A 1.299(10) . ?

loop_
_geom_torsion_atom_site_label_1
_geom_torsion_atom_site_label_2
_geom_torsion_atom_site_label_3
_geom_torsion_atom_site_label_4
_geom_torsion
_geom_torsion_site_symmetry_1
_geom_torsion_site_symmetry_2
_geom_torsion_site_symmetry_3
_geom_torsion_site_symmetry_4
_geom_torsion_publ_flag
Fe2 C25 C29 C28 59.5(3) . . . . ?
Fe2 C25 C24 C23 -109.0(5) . . . . ?
Fe2 C25 C26 C27 -58.6(3) . . . . ?
Fe2 C29 C28 C27 59.7(3) . . . . ?
Fe2 C26 C27 C28 -58.9(3) . . . . ?
Fe2 C28 C27 C26 59.6(3) . . . . ?
Fe2 C31 C30 C34 60.8(4) . . . . ?
Fe2 C31 C32 C33 -59.8(4) . . . . ?
Fe2 C30 C34 C33 59.9(4) . . . . ?
Fe2 C32 C33 C34 -59.9(5) . . . . ?
Fe2 C34 C33 C32 60.3(4) . . . . ?
Fe1 C13 C14 C15 -59.7(4) . . . . ?
Fe1 C13 C17 C16 59.3(4) . . . . ?
Fe1 C18 C22 C21 -59.7(4) . . . . ?
Fe1 C18 C19 C20 59.9(4) . . . . ?
Fe1 C14 C15 C16 -59.3(5) . . . . ?
Fe1 C22 C21 C20 -60.2(4) . . . . ?
Fe1 C21 C20 C19 -60.0(4) . . . . ?
Fe1 C17 C16 C15 59.6(5) . . . . ?
Fe1 C15 C16 C17 -59.6(5) . . . . ?
Fe1 C19 C20 C21 60.1(4) . . . . ?
N1 C35 C36 C37 178.2(4) . . . . ?
N1 C35 C40 C39 -178.1(4) . . . . ?
N1 C10 C11 C12 -142.5(5) . . . . ?
N2 C38 C39 C40 -178.0(4) . . . . ?
N2 C38 C37 C36 178.2(4) . . . . ?
N3 C9 C10 N1 -0.6(5) . . . . ?
N3 C9 C10 C11 176.4(4) . . . . ?
N3 C9 C23 C24 6.9(7) . . . . ?
C38 N2 C43 C44 -83.0(6) . . . . ?
C38 N2 C41 C42 76.2(6) . . . . ?
C38 C39 C40 C35 -0.3(7) . . . . ?
C2 C7 C6 C5 0.1(7) . . . . ?
C2 C3 C4 C5 0.3(8) . . . . ?
C9 N3 C1 N1 -1.1(5) . . . . ?
C9 N3 C1 C2 -179.1(4) . . . . ?
C9 C10 C11 C12 40.9(8) . . . . ?
C9 C23 C24 C25 -176.4(4) . . . . ?
C35 N1 C1 N3 -176.9(4) . . . . ?
C35 N1 C1 C2 1.2(7) . . . . ?
C35 N1 C10 C9 177.7(4) . . . . ?
C35 N1 C10 C11 0.2(6) . . . . ?
C35 C36 C37 C38 -0.1(8) . . . . ?
C25 C29 C28 Fe2 -60.3(3) . . . . ?
C25 C29 C28 C27 -0.6(5) . . . . ?
C25 C26 C27 Fe2 59.0(3) . . . . ?
C25 C26 C27 C28 0.1(5) . . . . ?
C1 N1 C35 C36 71.2(6) . . . . ?
C1 N1 C35 C40 -109.9(5) . . . . ?
C1 N1 C10 C9 -0.1(5) . . . . ?
C1 N1 C10 C11 -177.5(4) . . . . ?
C1 N3 C9 C10 1.0(5) . . . . ?
C1 N3 C9 C23 177.6(4) . . . . ?
C1 C2 C7 C6 -179.7(4) . . . . ?
C1 C2 C3 C4 179.3(4) . . . . ?
C29 C25 C24 C23 162.3(5) . . . . ?
C29 C25 C26 Fe2 58.1(3) . . . . ?
C29 C25 C26 C27 -0.5(5) . . . . ?
C29 C28 C27 Fe2 -59.2(3) . . . . ?
C29 C28 C27 C26 0.4(5) . . . . ?
C10 N1 C35 C36 -106.0(5) . . . . ?
C10 N1 C35 C40 72.9(6) . . . . ?
C10 N1 C1 N3 0.7(5) . . . . ?
C10 N1 C1 C2 178.8(4) . . . . ?
C10 C9 C23 C24 -177.1(5) . . . . ?
C10 C11 C12 C13 179.8(4) . . . . ?
C39 C38 C37 C36 0.7(7) . . . . ?
C23 C9 C10 N1 -177.0(4) . . . . ?
C23 C9 C10 C11 0.0(8) . . . . ?
C7 C2 C1 N1 -150.1(4) . . . . ?
C7 C2 C1 N3 27.7(6) . . . . ?
C7 C2 C3 C4 2.6(7) . . . . ?
C36 C35 C40 C39 0.8(7) . . . . ?
C24 C25 C29 Fe2 122.4(4) . . . . ?
C24 C25 C29 C28 -178.1(4) . . . . ?
C24 C25 C26 Fe2 -123.2(5) . . . . ?
C24 C25 C26 C27 178.3(4) . . . . ?
C40 C35 C36 C37 -0.7(7) . . . . ?
C11 C12 C13 Fe1 -85.5(6) . . . . ?
C11 C12 C13 C14 2.9(8) . . . . ?
C11 C12 C13 C17 -172.2(5) . . . . ?
C43 N2 C38 C39 -2.3(7) . . . . ?
C43 N2 C38 C37 -179.7(4) . . . . ?
C43 N2 C41 C42 -95.6(6) . . . . ?
C6 C5 C4 C3 -2.9(8) . . . . ?
C6 C5 C8 F1 -61.4(16) . . . . ?
C6 C5 C8 F2 69(2) . . . . ?
C6 C5 C8 F3 -179.0(10) . . . . ?
C6 C5 C8 F1A -83.9(9) . . . . ?
C6 C5 C8 F2A 28.8(10) . . . . ?
C6 C5 C8 F3A 154.2(14) . . . . ?
C26 C25 C29 Fe2 -58.9(3) . . . . ?
C26 C25 C29 C28 0.7(5) . . . . ?
C26 C25 C24 C23 -16.2(7) . . . . ?
C12 C13 C14 Fe1 -117.1(5) . . . . ?
C12 C13 C14 C15 -176.7(5) . . . . ?
C12 C13 C17 Fe1 117.3(5) . . . . ?
C12 C13 C17 C16 176.6(5) . . . . ?
C3 C2 C1 N1 33.1(7) . . . . ?
C3 C2 C1 N3 -149.1(5) . . . . ?
C3 C2 C7 C6 -2.8(7) . . . . ?
C13 C14 C15 Fe1 60.2(4) . . . . ?
C13 C14 C15 C16 0.9(7) . . . . ?
C13 C17 C16 Fe1 -59.6(4) . . . . ?
C13 C17 C16 C15 -0.1(8) . . . . ?
C37 C38 C39 C40 -0.5(7) . . . . ?
C4 C5 C6 C7 2.7(8) . . . . ?
C4 C5 C8 F1 116.3(16) . . . . ?
C4 C5 C8 F2 -114(2) . . . . ?
C4 C5 C8 F3 -1.3(12) . . . . ?
C4 C5 C8 F1A 93.8(9) . . . . ?
C4 C5 C8 F2A -153.5(7) . . . . ?
C4 C5 C8 F3A -28.1(16) . . . . ?
C41 N2 C38 C39 -173.7(4) . . . . ?
C41 N2 C38 C37 8.8(7) . . . . ?
C41 N2 C43 C44 88.8(6) . . . . ?
C31 C30 C34 Fe2 -61.1(4) . . . . ?
C31 C30 C34 C33 -1.2(7) . . . . ?
C31 C32 C33 Fe2 59.6(4) . . . . ?
C31 C32 C33 C34 -0.3(7) . . . . ?
C18 C22 C21 Fe1 59.9(4) . . . . ?
C18 C22 C21 C20 -0.3(7) . . . . ?
C18 C19 C20 Fe1 -60.5(4) . . . . ?
C18 C19 C20 C21 -0.4(7) . . . . ?
C14 C13 C17 Fe1 -58.7(4) . . . . ?
C14 C13 C17 C16 0.7(6) . . . . ?
C14 C15 C16 Fe1 59.1(4) . . . . ?
C14 C15 C16 C17 -0.5(8) . . . . ?
C22 C18 C19 Fe1 -59.7(4) . . . . ?
C22 C18 C19 C20 0.2(7) . . . . ?
C22 C21 C20 Fe1 60.4(4) . . . . ?
C22 C21 C20 C19 0.4(7) . . . . ?
C17 C13 C14 Fe1 58.7(4) . . . . ?
C17 C13 C14 C15 -1.0(6) . . . . ?
C30 C31 C32 Fe2 59.4(4) . . . . ?
C30 C31 C32 C33 -0.5(7) . . . . ?
C30 C34 C33 Fe2 -59.3(4) . . . . ?
C30 C34 C33 C32 1.0(7) . . . . ?
C19 C18 C22 Fe1 59.7(4) . . . . ?
C19 C18 C22 C21 0.0(7) . . . . ?
C32 C31 C30 Fe2 -59.8(4) . . . . ?
C32 C31 C30 C34 1.1(7) . . . . ?
C8 C5 C6 C7 -179.5(5) . . . . ?
C8 C5 C4 C3 179.4(5) . . . . ?
